data_7222817
loop_
_publ_author_name
'Zheng, Y.-Q.'
'Adam, A.'

_publ_section_title
;
 Komplexe Alkalimetall-carbonat-hydrogencarbonate mit fuenffach
 koordiniertem Zink: Na A2 (Zn2 (H (C O3)2) (C O3)2 (H2 O)2) mit A= K, Rb
;
_journal_name_full
;
Zeitschrift fuer Naturforschung, Teil B. Anorganische Chemie, Organische 
Chemie (42,1987-)
;
_journal_page_first 1185
_journal_page_last 1194
_journal_volume 50
_journal_year 1995
_chemical_formula_sum 'C4 H5 Na O14 Rb2 Zn2'
_chemical_name_systematic 'Na Rb2 ((Zn (H2 O) (C O3))2 (H (C O3)2))'
_space_group_IT_number 14
_symmetry_space_group_name_Hall '-P 2yn'
_symmetry_space_group_name_H-M 'P 1 21/n 1'
_cell_angle_alpha 90
_cell_angle_beta 92.07
_cell_angle_gamma 90
_cell_formula_units_Z 2
_cell_length_a 10.682
_cell_length_b 11.316
_cell_length_c 5.186
_cell_volume 626.462
_citation_journal_id_ASTM ZNBSEN
_cod_data_source_file Zheng_ZNBSEN_1995_1792.cif
_cod_data_source_block C4H5Na1O14Rb2Zn2
_cod_original_cell_volume 626.4617
_cod_original_sg_symbol_Hall '-P 2ybc (x-z,y,z)'
_cod_original_formula_sum 'C4 H5 Na1 O14 Rb2 Zn2'
_cod_database_code 7222817

loop_
_symmetry_equiv_pos_as_xyz
x,y,z
-x+1/2,y+1/2,-z+1/2
-x,-y,-z
x-1/2,-y-1/2,z-1/2

loop_
_atom_site_label
_atom_site_type_symbol
_atom_site_fract_x
_atom_site_fract_y
_atom_site_fract_z
_atom_site_occupancy
_atom_site_U_iso_or_equiv
Na1 Na+1 0 0.5 0 1 0.0
Rb1 Rb+1 0.0749 0.1657 0.0294 1 0.0
Zn1 Zn+2 0.2043 0.3974 0.5326 1 0.0
O6 O-2 0.1693 0.5878 0.5976 1 0.0
O5 O-2 0.035 0.3825 0.3629 1 0.0
H1 H+1 0.5 0.5 0 1 0.0
O7 O-2 0.2497 0.2171 0.4952 1 0.0
O1 O-2 0.2175 0.3867 0.9209 1 0.0
H2 H+1 0.313 0.214 0.41 1 0.0
C1 C+4 0.3184 0.4272 0.0294 1 0.0
O3 O-2 0.4086 0.4578 0.8801 1 0.0
C2 C+4 0.4359 0.1237 0.0013 1 0.0
H3 H+1 0.268 0.172 0.638 1 0.0
O2 O-2 0.3327 0.4379 0.2732 1 0.0
O4 O-2 0.0536 0.6622 0.2677 1 0.0
